data_7717111
loop_
_publ_author_name
'Horniichuk, Oleksandr Ye'
'Vendier, Laure'
'Salmon, Lionel'
'Bousseksou, Azzedine'

_publ_section_title
;
 Gradual spin crossover behavior encompasing room temperature in an
 iron(II) complex based on a heteroscorpionate ligand.
;
_journal_issue 41
_journal_name_full 'Dalton transactions (Cambridge, England : 2003)'
_journal_page_first 17083
_journal_page_last 17096
_journal_paper_doi 10.1039/d4dt02244k
_journal_volume 53
_journal_year 2024
_chemical_formula_moiety 'C18 H16 B2 Fe N16, C H2 Cl2'
_chemical_formula_sum 'C19 H18 B2 Cl2 Fe N16'
_chemical_formula_weight 618.84
_space_group_crystal_system monoclinic
_space_group_IT_number 14
_space_group_name_Hall '-P 2yn'
_space_group_name_H-M_alt 'P 1 21/n 1'
_atom_sites_solution_hydrogens geom
_audit_creation_method SHELXL-2019/3
_audit_update_record
;
2024-07-15 deposited with the CCDC.	2024-09-26 downloaded from the CCDC.
;
_cell_angle_alpha 90
_cell_angle_beta 101.793(2)
_cell_angle_gamma 90
_cell_formula_units_Z 4
_cell_length_a 7.4188(2)
_cell_length_b 23.3314(7)
_cell_length_c 15.4739(3)
_cell_measurement_reflns_used 11017
_cell_measurement_temperature 100(2)
_cell_measurement_theta_max 72.9520
_cell_measurement_theta_min 2.9000
_cell_volume 2621.86(12)
_computing_structure_refinement 'SHELXL-2019/2 (Sheldrick, 2019)'
_diffrn_ambient_temperature 100(2)
_diffrn_detector 'Hybrid Pixel Array Detector'
_diffrn_detector_area_resol_mean 10.0000
_diffrn_detector_type HyPix
_diffrn_measured_fraction_theta_full 0.995
_diffrn_measured_fraction_theta_max 0.995
_diffrn_measurement_device 'four-circle diffractometer'
_diffrn_measurement_device_type 'XtaLAB Synergy, Dualflex, HyPix'
_diffrn_radiation_monochromator mirror
_diffrn_radiation_probe x-ray
_diffrn_radiation_type 'Cu K\a'
_diffrn_radiation_wavelength 1.54184
_diffrn_reflns_av_R_equivalents 0.0572
_diffrn_reflns_av_unetI/netI 0.0642
_diffrn_reflns_Laue_measured_fraction_full 0.995
_diffrn_reflns_Laue_measured_fraction_max 0.995
_diffrn_reflns_limit_h_max 8
_diffrn_reflns_limit_h_min -8
_diffrn_reflns_limit_k_max 27
_diffrn_reflns_limit_k_min -27
_diffrn_reflns_limit_l_max 16
_diffrn_reflns_limit_l_min -18
_diffrn_reflns_number 21400
_diffrn_reflns_point_group_measured_fraction_full 0.995
_diffrn_reflns_point_group_measured_fraction_max 0.995
_diffrn_reflns_theta_full 65.084
_diffrn_reflns_theta_max 65.084
_diffrn_reflns_theta_min 3.479
_diffrn_source 'micro-focus sealed X-ray tube'
_diffrn_source_type 'PhotonJet (Cu) X-ray Source'
_exptl_absorpt_coefficient_mu 6.873
_exptl_absorpt_correction_T_max 1.00000
_exptl_absorpt_correction_T_min 0.62970
_exptl_absorpt_correction_type multi-scan
_exptl_absorpt_process_details
;
CrysAlisPro 1.171.41.120a (Rigaku Oxford Diffraction, 2021)
Empirical absorption correction using spherical harmonics,
implemented in SCALE3 ABSPACK scaling algorithm.
;
_exptl_crystal_colour blue
_exptl_crystal_density_diffrn 1.568
_exptl_crystal_description block
_exptl_crystal_F_000 1256
_exptl_crystal_size_max 0.150
_exptl_crystal_size_mid 0.100
_exptl_crystal_size_min 0.040
_refine_diff_density_max 0.727
_refine_diff_density_min -1.075
_refine_diff_density_rms 0.108
_refine_ls_extinction_method none
_refine_ls_goodness_of_fit_ref 1.105
_refine_ls_hydrogen_treatment constr
_refine_ls_matrix_type full
_refine_ls_number_parameters 361
_refine_ls_number_reflns 4449
_refine_ls_number_restraints 0
_refine_ls_restrained_S_all 1.105
_refine_ls_R_factor_all 0.0863
_refine_ls_R_factor_gt 0.0755
_refine_ls_shift/su_max 0.002
_refine_ls_shift/su_mean 0.000
_refine_ls_structure_factor_coef Fsqd
_refine_ls_weighting_details 'w=1/[\s^2^(Fo^2^)+(0.1112P)^2^+10.7824P] where P=(Fo^2^+2Fc^2^)/3'
_refine_ls_weighting_scheme calc
_refine_ls_wR_factor_gt 0.2095
_refine_ls_wR_factor_ref 0.2142
_reflns_Friedel_coverage 0.000
_reflns_number_gt 3996
_reflns_number_total 4449
_reflns_threshold_expression 'I > 2\s(I)'
_cod_data_source_file d4dt02244k2.cif
_cod_data_source_block OH218-100K
_cod_depositor_comments 'Adding full bibliography for 7717105--7717112.cif.'
_cod_original_sg_symbol_H-M 'P 21/n'
_cod_database_code 7717111
_shelx_shelxl_version_number 2019/3
_shelx_space_group_comment
;
The symmetry employed for this shelxl refinement is uniquely defined
by the following loop, which should always be used as a source of
symmetry information in preference to the above space-group names.
They are only intended as comments.
;

loop_
_space_group_symop_operation_xyz
'x, y, z'
'-x+1/2, y+1/2, -z+1/2'
'-x, -y, -z'
'x-1/2, -y-1/2, z-1/2'

loop_
_atom_site_label
_atom_site_type_symbol
_atom_site_fract_x
_atom_site_fract_y
_atom_site_fract_z
_atom_site_U_iso_or_equiv
_atom_site_adp_type
_atom_site_occupancy
_atom_site_site_symmetry_order
_atom_site_calc_flag
_atom_site_refinement_flags_posn
_atom_site_refinement_flags_adp
_atom_site_refinement_flags_occupancy
_atom_site_disorder_assembly
_atom_site_disorder_group
C1 C 0.9727(7) 0.5200(2) 0.7082(3) 0.0267(11) Uani 1 1 d . . . . .
H1 H 0.928962 0.506449 0.649788 0.032 Uiso 1 1 calc R U . . .
C2 C 1.1027(8) 0.4920(3) 0.7722(4) 0.0337(13) Uani 1 1 d . . . . .
H2 H 1.164074 0.456947 0.765986 0.040 Uiso 1 1 calc R U . . .
C3 C 1.1225(7) 0.5255(3) 0.8452(4) 0.0320(12) Uani 1 1 d . . . . .
H3 H 1.200909 0.517549 0.900498 0.038 Uiso 1 1 calc R U . . .
C4 C 0.4821(7) 0.6233(2) 0.8241(3) 0.0281(12) Uani 1 1 d . . . . .
H4 H 0.369601 0.622226 0.781755 0.034 Uiso 1 1 calc R U . . .
C5 C 0.4951(8) 0.6231(3) 0.9159(3) 0.0320(13) Uani 1 1 d . . . . .
H5 H 0.397622 0.621951 0.947253 0.038 Uiso 1 1 calc R U . . .
C6 C 0.6829(8) 0.6250(2) 0.9503(3) 0.0299(12) Uani 1 1 d . . . . .
H6 H 0.738722 0.625350 1.011297 0.036 Uiso 1 1 calc R U . . .
C7 C 0.9916(7) 0.7349(2) 0.7232(3) 0.0250(11) Uani 1 1 d . . . . .
C8 C 1.1345(7) 0.7230(2) 0.8523(3) 0.0275(11) Uani 1 1 d . . . . .
H8 H 1.215426 0.727741 0.907930 0.033 Uiso 1 1 calc R U . . .
C9 C 0.9237(7) 0.7597(2) 0.6370(3) 0.0270(11) Uani 1 1 d . . . . .
C10 C 1.0035(7) 0.6314(2) 0.5644(3) 0.0249(11) Uani 1 1 d . . . . .
H10 H 1.114661 0.626083 0.606681 0.030 Uiso 1 1 calc R U . . .
C11 C 0.9931(7) 0.6396(2) 0.4743(3) 0.0271(11) Uani 1 1 d . . . . .
H11 H 1.092074 0.640928 0.443905 0.033 Uiso 1 1 calc R U . . .
C12 C 0.8086(7) 0.6455(2) 0.4390(3) 0.0270(11) Uani 1 1 d . . . . .
H12 H 0.755783 0.651855 0.378439 0.032 Uiso 1 1 calc R U . . .
C13 C 0.4825(7) 0.5262(2) 0.6587(3) 0.0267(11) Uani 1 1 d . . . . .
H13 H 0.519402 0.508335 0.714692 0.032 Uiso 1 1 calc R U . . .
C14 C 0.3469(7) 0.5046(2) 0.5898(4) 0.0295(12) Uani 1 1 d . . . . .
H14 H 0.276106 0.470668 0.589488 0.035 Uiso 1 1 calc R U . . .
C15 C 0.3394(7) 0.5439(2) 0.5225(3) 0.0275(11) Uani 1 1 d . . . . .
H15 H 0.260654 0.541523 0.465843 0.033 Uiso 1 1 calc R U . . .
C16 C 0.5132(7) 0.7398(2) 0.6829(3) 0.0245(11) Uani 1 1 d . . . . .
C17 C 0.3746(7) 0.7398(3) 0.5508(3) 0.0301(12) Uani 1 1 d . . . . .
H17 H 0.298679 0.749975 0.495767 0.036 Uiso 1 1 calc R U . . .
C18 C 0.5810(7) 0.7559(2) 0.7728(4) 0.0299(12) Uani 1 1 d . . . . .
C20 C 0.7244(13) 0.9084(3) 0.6392(4) 0.062(2) Uani 1 1 d . . . . .
H20A H 0.591701 0.915444 0.636283 0.074 Uiso 1 1 calc R U . . .
H20B H 0.735704 0.876480 0.598524 0.074 Uiso 1 1 calc R U . . .
B1 B 0.9779(8) 0.6239(3) 0.8825(4) 0.0251(12) Uani 1 1 d . . . . .
H1A H 1.054932 0.622093 0.943514 0.030 Uiso 1 1 calc R U . . .
B2 B 0.5075(8) 0.6405(3) 0.5040(4) 0.0260(12) Uani 1 1 d . . . . .
H2A H 0.431850 0.644006 0.442822 0.031 Uiso 1 1 calc R U . . .
Cl1 Cl 0.8273(3) 0.97172(9) 0.60412(10) 0.0634(6) Uani 1 1 d . . . . .
Cl2 Cl 0.8290(3) 0.88887(8) 0.74680(11) 0.0619(5) Uani 1 1 d . . . . .
Fe1 Fe 0.74096(10) 0.62942(3) 0.69359(4) 0.0202(3) Uani 1 1 d . . . . .
N1 N 1.0127(6) 0.5723(2) 0.8266(3) 0.0266(10) Uani 1 1 d . . . . .
N2 N 0.9184(6) 0.5686(2) 0.7410(3) 0.0274(10) Uani 1 1 d . . . . .
N3 N 0.7726(6) 0.62608(19) 0.8835(3) 0.0252(9) Uani 1 1 d . . . . .
N4 N 0.6484(6) 0.62533(19) 0.8041(3) 0.0235(9) Uani 1 1 d . . . . .
N5 N 1.0210(6) 0.67860(19) 0.8319(3) 0.0242(9) Uani 1 1 d . . . . .
N6 N 0.9274(5) 0.68585(19) 0.7478(2) 0.0230(9) Uani 1 1 d . . . . .
N7 N 1.1220(6) 0.7600(2) 0.7861(3) 0.0282(10) Uani 1 1 d . . . . .
N8 N 0.8655(7) 0.7791(2) 0.5697(3) 0.0329(11) Uani 1 1 d . . . . .
N9 N 0.7153(6) 0.64061(19) 0.5046(3) 0.0232(9) Uani 1 1 d . . . . .
N10 N 0.8348(6) 0.63214(18) 0.5832(3) 0.0236(9) Uani 1 1 d . . . . .
N11 N 0.4619(5) 0.5861(2) 0.5500(3) 0.0252(9) Uani 1 1 d . . . . .
N12 N 0.5530(6) 0.57508(19) 0.6352(3) 0.0250(9) Uani 1 1 d . . . . .
N13 N 0.4739(6) 0.6920(2) 0.5642(3) 0.0252(9) Uani 1 1 d . . . . .
N14 N 0.5671(5) 0.69142(19) 0.6500(2) 0.0223(9) Uani 1 1 d . . . . .
N15 N 0.3939(6) 0.7717(2) 0.6236(3) 0.0320(10) Uani 1 1 d . . . . .
N16 N 0.6427(7) 0.7673(2) 0.8448(3) 0.0375(12) Uani 1 1 d . . . . .

loop_
_atom_site_aniso_label
_atom_site_aniso_U_11
_atom_site_aniso_U_22
_atom_site_aniso_U_33
_atom_site_aniso_U_23
_atom_site_aniso_U_13
_atom_site_aniso_U_12
C1 0.025(3) 0.033(3) 0.022(2) -0.002(2) 0.005(2) 0.001(2)
C2 0.034(3) 0.033(3) 0.035(3) 0.004(2) 0.010(2) 0.005(2)
C3 0.025(3) 0.042(3) 0.027(3) 0.007(2) 0.000(2) 0.004(2)
C4 0.024(3) 0.042(3) 0.019(3) -0.003(2) 0.005(2) -0.001(2)
C5 0.027(3) 0.052(4) 0.018(3) -0.001(2) 0.007(2) 0.000(2)
C6 0.032(3) 0.044(3) 0.013(2) 0.000(2) 0.003(2) 0.002(2)
C7 0.021(2) 0.034(3) 0.019(2) -0.004(2) 0.0018(19) 0.000(2)
C8 0.027(3) 0.037(3) 0.017(2) -0.003(2) 0.000(2) -0.003(2)
C9 0.026(3) 0.034(3) 0.021(3) -0.004(2) 0.005(2) -0.001(2)
C10 0.021(3) 0.034(3) 0.020(2) 0.001(2) 0.003(2) -0.001(2)
C11 0.026(3) 0.032(3) 0.026(3) 0.004(2) 0.011(2) 0.002(2)
C12 0.032(3) 0.037(3) 0.013(2) 0.000(2) 0.008(2) 0.002(2)
C13 0.026(3) 0.033(3) 0.024(3) 0.001(2) 0.011(2) 0.000(2)
C14 0.023(3) 0.036(3) 0.032(3) -0.008(2) 0.012(2) -0.005(2)
C15 0.020(2) 0.038(3) 0.024(3) -0.012(2) 0.002(2) -0.001(2)
C16 0.024(2) 0.034(3) 0.015(2) -0.004(2) 0.0031(19) 0.002(2)
C17 0.028(3) 0.042(3) 0.020(3) 0.004(2) 0.003(2) 0.009(2)
C18 0.024(3) 0.039(3) 0.027(3) -0.003(2) 0.005(2) 0.003(2)
C20 0.091(6) 0.050(4) 0.033(4) -0.003(3) -0.014(4) 0.019(4)
B1 0.023(3) 0.038(3) 0.014(3) 0.003(2) 0.002(2) -0.001(2)
B2 0.024(3) 0.036(3) 0.017(3) -0.003(2) 0.002(2) 0.001(2)
Cl1 0.0939(14) 0.0639(12) 0.0295(8) -0.0009(7) 0.0062(8) 0.0017(10)
Cl2 0.0914(14) 0.0534(11) 0.0331(8) 0.0013(7) -0.0053(8) 0.0027(9)
Fe1 0.0180(4) 0.0310(5) 0.0112(4) -0.0005(3) 0.0018(3) -0.0003(3)
N1 0.025(2) 0.039(3) 0.0145(19) 0.0032(18) 0.0023(16) -0.0015(19)
N2 0.023(2) 0.043(3) 0.016(2) -0.0004(18) 0.0044(16) -0.0034(19)
N3 0.023(2) 0.036(2) 0.017(2) 0.0028(17) 0.0041(17) 0.0003(17)
N4 0.019(2) 0.036(3) 0.015(2) -0.0009(17) 0.0025(16) 0.0003(17)
N5 0.023(2) 0.038(3) 0.0117(19) -0.0005(17) 0.0032(16) -0.0001(18)
N6 0.022(2) 0.036(3) 0.0108(18) -0.0010(17) 0.0024(15) 0.0037(18)
N7 0.025(2) 0.038(3) 0.019(2) -0.0043(19) 0.0008(17) -0.0046(19)
N8 0.039(3) 0.037(3) 0.022(2) 0.004(2) 0.0043(19) -0.005(2)
N9 0.020(2) 0.036(2) 0.0138(19) -0.0007(17) 0.0018(16) -0.0017(17)
N10 0.022(2) 0.029(2) 0.018(2) -0.0001(16) 0.0005(17) -0.0014(17)
N11 0.020(2) 0.039(3) 0.017(2) -0.0041(18) 0.0046(16) 0.0002(18)
N12 0.025(2) 0.036(3) 0.0144(19) -0.0004(18) 0.0054(16) 0.0034(18)
N13 0.022(2) 0.039(3) 0.0133(19) 0.0009(17) 0.0004(16) 0.0012(18)
N14 0.020(2) 0.037(2) 0.0102(18) -0.0018(17) 0.0030(15) -0.0033(17)
N15 0.029(2) 0.045(3) 0.021(2) -0.001(2) 0.0031(18) 0.008(2)
N16 0.037(3) 0.051(3) 0.024(3) -0.009(2) 0.004(2) 0.005(2)

loop_
_atom_type_symbol
_atom_type_description
_atom_type_scat_dispersion_real
_atom_type_scat_dispersion_imag
_atom_type_scat_source
C C 0.0180 0.0090 'International Tables Vol C Tables 4.2.6.8 and 6.1.1.4'
H H 0.0000 0.0000 'International Tables Vol C Tables 4.2.6.8 and 6.1.1.4'
B B 0.0090 0.0040 'International Tables Vol C Tables 4.2.6.8 and 6.1.1.4'
Cl Cl 0.3640 0.7020 'International Tables Vol C Tables 4.2.6.8 and 6.1.1.4'
Fe Fe -1.1340 3.1970 'International Tables Vol C Tables 4.2.6.8 and 6.1.1.4'
N N 0.0310 0.0180 'International Tables Vol C Tables 4.2.6.8 and 6.1.1.4'

loop_
_geom_angle_atom_site_label_1
_geom_angle_atom_site_label_2
_geom_angle_atom_site_label_3
_geom_angle
_geom_angle_site_symmetry_1
_geom_angle_site_symmetry_3
_geom_angle_publ_flag
N2 C1 C2 110.3(5) . . ?
C3 C2 C1 105.2(5) . . ?
C2 C3 N1 109.3(5) . . ?
N4 C4 C5 111.0(5) . . ?
C6 C5 C4 104.1(5) . . ?
N3 C6 C5 108.8(5) . . ?
N6 C7 N7 114.4(4) . . ?
N6 C7 C9 122.1(4) . . ?
N7 C7 C9 123.5(5) . . ?
N7 C8 N5 112.5(4) . . ?
N8 C9 C7 178.1(6) . . ?
N10 C10 C11 110.5(5) . . ?
C12 C11 C10 105.0(4) . . ?
N9 C12 C11 108.4(4) . . ?
N12 C13 C14 111.1(5) . . ?
C15 C14 C13 104.4(5) . . ?
N11 C15 C14 109.0(5) . . ?
N14 C16 N15 114.3(4) . . ?
N14 C16 C18 121.4(5) . . ?
N15 C16 C18 124.3(5) . . ?
N13 C17 N15 112.1(4) . . ?
N16 C18 C16 176.7(6) . . ?
Cl2 C20 Cl1 111.7(4) . . ?
N3 B1 N1 108.4(4) . . ?
N3 B1 N5 106.5(4) . . ?
N1 B1 N5 106.5(4) . . ?
N11 B2 N9 108.4(4) . . ?
N11 B2 N13 106.4(4) . . ?
N9 B2 N13 106.0(4) . . ?
N12 Fe1 N14 87.87(18) . . ?
N12 Fe1 N6 177.69(17) . . ?
N14 Fe1 N6 90.50(18) . . ?
N12 Fe1 N4 91.58(17) . . ?
N14 Fe1 N4 90.74(17) . . ?
N6 Fe1 N4 90.08(17) . . ?
N12 Fe1 N2 93.67(19) . . ?
N14 Fe1 N2 178.10(17) . . ?
N6 Fe1 N2 88.00(18) . . ?
N4 Fe1 N2 88.10(17) . . ?
N12 Fe1 N10 88.02(17) . . ?
N14 Fe1 N10 90.13(17) . . ?
N6 Fe1 N10 90.35(17) . . ?
N4 Fe1 N10 179.03(18) . . ?
N2 Fe1 N10 91.04(17) . . ?
C3 N1 N2 108.6(4) . . ?
C3 N1 B1 132.4(4) . . ?
N2 N1 B1 118.9(4) . . ?
C1 N2 N1 106.6(4) . . ?
C1 N2 Fe1 134.3(3) . . ?
N1 N2 Fe1 119.0(3) . . ?
C6 N3 N4 109.9(4) . . ?
C6 N3 B1 131.4(4) . . ?
N4 N3 B1 118.5(4) . . ?
C4 N4 N3 106.0(4) . . ?
C4 N4 Fe1 134.9(4) . . ?
N3 N4 Fe1 119.0(3) . . ?
C8 N5 N6 107.8(4) . . ?
C8 N5 B1 134.5(4) . . ?
N6 N5 B1 117.7(4) . . ?
C7 N6 N5 103.9(4) . . ?
C7 N6 Fe1 135.9(3) . . ?
N5 N6 Fe1 120.2(3) . . ?
C8 N7 C7 101.5(4) . . ?
C12 N9 N10 110.1(4) . . ?
C12 N9 B2 131.6(4) . . ?
N10 N9 B2 118.2(4) . . ?
C10 N10 N9 105.9(4) . . ?
C10 N10 Fe1 134.2(3) . . ?
N9 N10 Fe1 119.7(3) . . ?
C15 N11 N12 109.5(4) . . ?
C15 N11 B2 131.3(4) . . ?
N12 N11 B2 119.3(4) . . ?
C13 N12 N11 106.0(4) . . ?
C13 N12 Fe1 135.0(4) . . ?
N11 N12 Fe1 118.9(3) . . ?
C17 N13 N14 108.3(4) . . ?
C17 N13 B2 134.3(4) . . ?
N14 N13 B2 117.4(4) . . ?
C16 N14 N13 103.4(4) . . ?
C16 N14 Fe1 136.0(3) . . ?
N13 N14 Fe1 120.5(3) . . ?
C17 N15 C16 101.9(4) . . ?

loop_
_geom_bond_atom_site_label_1
_geom_bond_atom_site_label_2
_geom_bond_distance
_geom_bond_site_symmetry_2
_geom_bond_publ_flag
C1 N2 1.338(7) . ?
C1 C2 1.395(8) . ?
C2 C3 1.358(8) . ?
C3 N1 1.357(7) . ?
C4 N4 1.333(7) . ?
C4 C5 1.405(7) . ?
C5 C6 1.386(8) . ?
C6 N3 1.340(7) . ?
C7 N6 1.325(7) . ?
C7 N7 1.357(6) . ?
C7 C9 1.447(7) . ?
C8 N7 1.327(7) . ?
C8 N5 1.332(7) . ?
C9 N8 1.136(7) . ?
C10 N10 1.341(7) . ?
C10 C11 1.394(7) . ?
C11 C12 1.373(8) . ?
C12 N9 1.346(6) . ?
C13 N12 1.337(7) . ?
C13 C14 1.401(7) . ?
C14 C15 1.379(8) . ?
C15 N11 1.349(7) . ?
C16 N14 1.332(7) . ?
C16 N15 1.360(7) . ?
C16 C18 1.430(7) . ?
C17 N13 1.329(7) . ?
C17 N15 1.335(7) . ?
C18 N16 1.144(7) . ?
C20 Cl2 1.748(7) . ?
C20 Cl1 1.797(9) . ?
B1 N3 1.527(7) . ?
B1 N1 1.533(7) . ?
B1 N5 1.564(7) . ?
B2 N11 1.527(8) . ?
B2 N9 1.540(7) . ?
B2 N13 1.570(7) . ?
Fe1 N12 1.963(4) . ?
Fe1 N14 1.964(4) . ?
Fe1 N6 1.969(4) . ?
Fe1 N4 1.971(4) . ?
Fe1 N2 1.972(5) . ?
Fe1 N10 1.973(4) . ?
N1 N2 1.369(6) . ?
N3 N4 1.376(6) . ?
N5 N6 1.355(5) . ?
N9 N10 1.365(6) . ?
N11 N12 1.378(6) . ?
N13 N14 1.366(5) . ?
